data_4510323
loop_
_publ_author_name
'Mendiratta, Shruti'
'Usman, Muhammad'
'Luo, Tzuoo-Tsair'
'Chang, Bor-Chen'
'Lee, Shang-Fan'
'Lin, Ying-Chih'
'Lu, Kuang-Lieh'

_publ_section_title
;
 Anion-Controlled Dielectric Behavior of Homochiral Tryptophan-Based
 Metal--Organic Frameworks
;
_journal_issue 4
_journal_name_full 'Crystal Growth &amp; Design'
_journal_page_first 1572
_journal_paper_doi 10.1021/cg401472k
_journal_volume 14
_journal_year 2014
_chemical_formula_moiety 'C46 H50 N10 O14 Zn2'
_chemical_formula_sum 'C46 H50 N10 O14 Zn2'
_chemical_formula_weight 1097.70
_chemical_name_systematic
;
 ?
;
_space_group_IT_number 4
_symmetry_cell_setting monoclinic
_symmetry_space_group_name_Hall 'P 2yb'
_symmetry_space_group_name_H-M 'P 1 21 1'
_atom_sites_solution_hydrogens geom
_atom_sites_solution_primary direct
_atom_sites_solution_secondary difmap
_audit_creation_method SHELXL-97
_cell_angle_alpha 90.00
_cell_angle_beta 103.6970(10)
_cell_angle_gamma 90.00
_cell_formula_units_Z 1
_cell_length_a 8.4181(2)
_cell_length_b 10.3794(2)
_cell_length_c 13.6828(3)
_cell_measurement_reflns_used 0
_cell_measurement_temperature 200(2)
_cell_measurement_theta_max 0
_cell_measurement_theta_min 0
_cell_volume 1161.53(4)
_computing_molecular_graphics 'Ortep-3 for Windows (Farrugia, 1997)'
_computing_publication_material 'WinGX publication routines (Farrugia, 1999)'
_computing_structure_refinement 'SHELXL-97 (Sheldrick, 1997)'
_computing_structure_solution 'SHELXS-86 (Sheldrick, 1986)'
_diffrn_ambient_temperature 200(2)
_diffrn_measured_fraction_theta_full 0.992
_diffrn_measured_fraction_theta_max 0.992
_diffrn_radiation_monochromator graphite
_diffrn_radiation_source 'fine-focus sealed tube'
_diffrn_radiation_type MoK\a
_diffrn_radiation_wavelength 0.71073
_diffrn_reflns_av_R_equivalents 0.0258
_diffrn_reflns_av_sigmaI/netI 0.0442
_diffrn_reflns_limit_h_max 10
_diffrn_reflns_limit_h_min -10
_diffrn_reflns_limit_k_max 9
_diffrn_reflns_limit_k_min -12
_diffrn_reflns_limit_l_max 16
_diffrn_reflns_limit_l_min -16
_diffrn_reflns_number 7638
_diffrn_reflns_theta_full 25.05
_diffrn_reflns_theta_max 25.05
_diffrn_reflns_theta_min 1.53
_exptl_absorpt_coefficient_mu 1.113
_exptl_absorpt_correction_T_max 0.8508
_exptl_absorpt_correction_T_min 0.6171
_exptl_absorpt_correction_type multi-scan
_exptl_crystal_colour 'pale yellow'
_exptl_crystal_density_diffrn 1.569
_exptl_crystal_density_method 'not measured'
_exptl_crystal_description prism
_exptl_crystal_F_000 568
_exptl_crystal_size_max 0.48
_exptl_crystal_size_mid 0.23
_exptl_crystal_size_min 0.15
_refine_diff_density_max 0.470
_refine_diff_density_min -1.009
_refine_diff_density_rms 0.225
_refine_ls_abs_structure_details 'Flack H D (1983), Acta Cryst. A39, 876-881'
_refine_ls_abs_structure_Flack 0.032(13)
_refine_ls_extinction_method none
_refine_ls_goodness_of_fit_ref 1.275
_refine_ls_hydrogen_treatment constr
_refine_ls_matrix_type full
_refine_ls_number_parameters 325
_refine_ls_number_reflns 3465
_refine_ls_number_restraints 1
_refine_ls_restrained_S_all 1.274
_refine_ls_R_factor_all 0.0313
_refine_ls_R_factor_gt 0.0286
_refine_ls_shift/su_max 0.000
_refine_ls_shift/su_mean 0.000
_refine_ls_structure_factor_coef Fsqd
_refine_ls_weighting_details 'calc w=1/[\s^2^(Fo^2^)+(0.0531P)^2^+0.0000P] where P=(Fo^2^+2Fc^2^)/3'
_refine_ls_weighting_scheme calc
_refine_ls_wR_factor_gt 0.0810
_refine_ls_wR_factor_ref 0.0984
_reflns_number_gt 3349
_reflns_number_total 3465
_reflns_threshold_expression >2sigma(I)
_cod_data_source_file cg401472k_si_002.cif
_cod_data_source_block ch14832
_cod_original_sg_symbol_H-M 'P 21'
_cod_database_code 4510323

loop_
_symmetry_equiv_pos_as_xyz
'x, y, z'
'-x, y+1/2, -z'

loop_
_atom_site_label
_atom_site_type_symbol
_atom_site_fract_x
_atom_site_fract_y
_atom_site_fract_z
_atom_site_U_iso_or_equiv
_atom_site_adp_type
_atom_site_occupancy
_atom_site_symmetry_multiplicity
_atom_site_calc_flag
_atom_site_refinement_flags
C1 C 0.1318(5) 0.5459(4) 0.0259(3) 0.0133(9) Uani 1 1 d .
C2 C 0.2364(5) 0.6646(4) 0.0620(3) 0.0136(8) Uani 1 1 d .
H2 H 0.3373 0.6606 0.0355 0.016 Uiso 1 1 calc R
C3 C 0.2863(5) 0.6619(4) 0.1778(3) 0.0169(9) Uani 1 1 d .
H3A H 0.1859 0.6608 0.2036 0.020 Uiso 1 1 calc R
H3B H 0.3465 0.5809 0.1995 0.020 Uiso 1 1 calc R
C4 C 0.3900(4) 0.7725(5) 0.2244(3) 0.0173(10) Uani 1 1 d .
C5 C 0.4833(5) 0.8527(5) 0.1818(3) 0.0189(9) Uani 1 1 d .
H5 H 0.4903 0.8488 0.1135 0.023 Uiso 1 1 calc R
C6 C 0.5281(5) 0.9156(5) 0.3425(3) 0.0196(9) Uani 1 1 d .
C7 C 0.5798(5) 0.9796(5) 0.4345(3) 0.0254(11) Uani 1 1 d .
H7 H 0.6563 1.0484 0.4429 0.030 Uiso 1 1 calc R
C8 C 0.5143(6) 0.9379(5) 0.5125(3) 0.0286(11) Uani 1 1 d .
H8 H 0.5455 0.9799 0.5758 0.034 Uiso 1 1 calc R
C9 C 0.4044(6) 0.8365(6) 0.5009(3) 0.0292(12) Uani 1 1 d .
H9 H 0.3627 0.8103 0.5565 0.035 Uiso 1 1 calc R
C10 C 0.3542(5) 0.7727(5) 0.4102(3) 0.0228(11) Uani 1 1 d .
H10 H 0.2788 0.7032 0.4031 0.027 Uiso 1 1 calc R
C11 C 0.4170(5) 0.8129(4) 0.3283(3) 0.0184(9) Uani 1 1 d .
C12 C -0.0615(5) 0.8640(5) 0.2056(3) 0.0197(10) Uani 1 1 d .
H12 H -0.0296 0.9364 0.1722 0.024 Uiso 1 1 calc R
C13 C -0.0478(5) 0.8723(5) 0.3079(3) 0.0224(10) Uani 1 1 d .
H13 H -0.0042 0.9478 0.3437 0.027 Uiso 1 1 calc R
C14 C -0.0983(5) 0.7697(5) 0.3583(3) 0.0185(11) Uani 1 1 d .
C15 C -0.1581(5) 0.6603(5) 0.3015(3) 0.0204(10) Uani 1 1 d .
H15 H -0.1938 0.5877 0.3327 0.024 Uiso 1 1 calc R
C16 C -0.1649(5) 0.6590(5) 0.1998(3) 0.0187(9) Uani 1 1 d .
H16 H -0.2050 0.5839 0.1623 0.022 Uiso 1 1 calc R
C17 C -0.0878(5) 0.7804(4) 0.4663(3) 0.0231(12) Uani 1 1 d .
H17 H -0.0166 0.8445 0.5021 0.028 Uiso 1 1 calc R
C18 C -0.1686(5) 0.7089(5) 0.5188(3) 0.0229(11) Uani 1 1 d .
H18 H -0.2358 0.6419 0.4840 0.027 Uiso 1 1 calc R
C19 C -0.1627(5) 0.7245(5) 0.6259(3) 0.0167(11) Uani 1 1 d .
C20 C -0.2236(5) 0.6290(5) 0.6772(3) 0.0200(10) Uani 1 1 d .
H20 H -0.2721 0.5544 0.6423 0.024 Uiso 1 1 calc R
C21 C -0.2145(5) 0.6413(5) 0.7789(3) 0.0196(10) Uani 1 1 d .
H21 H -0.2566 0.5737 0.8122 0.023 Uiso 1 1 calc R
C22 C -0.0910(6) 0.8389(5) 0.7826(3) 0.0210(10) Uani 1 1 d .
H22 H -0.0438 0.9127 0.8193 0.025 Uiso 1 1 calc R
C23 C -0.0965(6) 0.8339(5) 0.6816(3) 0.0241(11) Uani 1 1 d .
H23 H -0.0560 0.9037 0.6497 0.029 Uiso 1 1 calc R
N1 N 0.1437(4) 0.7823(3) 0.0230(2) 0.0156(9) Uani 1 1 d .
H1A H 0.1707 0.8076 -0.0354 0.019 Uiso 1 1 calc R
H1B H 0.1724 0.8477 0.0692 0.019 Uiso 1 1 calc R
N2 N 0.5654(4) 0.9394(4) 0.2512(3) 0.0217(8) Uani 1 1 d .
H2A H 0.6312 1.0003 0.2394 0.026 Uiso 1 1 calc R
N3 N -0.1171(3) 0.7599(5) 0.1509(2) 0.0167(7) Uani 1 1 d .
N4 N -0.1487(3) 0.7448(5) 0.8327(2) 0.0177(7) Uani 1 1 d .
N5 N 0.7181(4) 0.2449(5) 0.2409(2) 0.0274(8) Uani 1 1 d .
O1 O -0.0219(3) 0.5564(3) 0.0034(2) 0.0168(6) Uani 1 1 d .
O2 O 0.2081(3) 0.4414(3) 0.02517(19) 0.0162(6) Uani 1 1 d .
O3 O -0.3577(3) 0.6694(3) -0.0304(2) 0.0215(7) Uani 1 1 d .
H3C H -0.3927 0.6040 0.0018 0.026 Uiso 1 1 d R
H3D H -0.4583 0.6863 -0.0819 0.026 Uiso 1 1 d R
O4 O 0.6973(5) 0.3648(4) 0.2435(3) 0.0419(10) Uani 1 1 d .
O5 O 0.7722(4) 0.1840(4) 0.3193(2) 0.0374(9) Uani 1 1 d .
O6 O 0.6830(4) 0.1873(4) 0.1580(2) 0.0399(9) Uani 1 1 d .
O7 O 0.5474(4) 0.4543(3) 0.0528(2) 0.0274(8) Uani 1 1 d .
H7A H 0.5956 0.4484 0.1182 0.033 Uiso 1 1 d R
H7B H 0.4445 0.4416 0.0439 0.033 Uiso 1 1 d R
Zn1 Zn -0.11685(5) 0.75075(5) -0.00641(3) 0.01314(14) Uani 1 1 d .

loop_
_atom_site_aniso_label
_atom_site_aniso_U_11
_atom_site_aniso_U_22
_atom_site_aniso_U_33
_atom_site_aniso_U_23
_atom_site_aniso_U_13
_atom_site_aniso_U_12
C1 0.019(2) 0.014(3) 0.0080(16) -0.0009(16) 0.0056(15) -0.0014(19)
C2 0.017(2) 0.011(2) 0.0132(17) 0.0002(17) 0.0044(15) 0.0022(18)
C3 0.021(2) 0.014(2) 0.0155(18) 0.0009(18) 0.0037(16) -0.0006(19)
C4 0.0162(19) 0.018(3) 0.0172(17) -0.0032(18) 0.0029(14) 0.003(2)
C5 0.020(2) 0.019(3) 0.0175(19) -0.0024(18) 0.0044(16) -0.0020(19)
C6 0.018(2) 0.018(3) 0.021(2) -0.0018(18) 0.0006(16) 0.002(2)
C7 0.023(2) 0.022(3) 0.027(2) -0.005(2) -0.0020(18) 0.001(2)
C8 0.036(3) 0.026(3) 0.019(2) -0.007(2) -0.0024(19) 0.007(2)
C9 0.039(3) 0.030(3) 0.018(2) 0.005(2) 0.007(2) 0.006(2)
C10 0.027(2) 0.020(3) 0.0214(18) 0.003(2) 0.0063(16) -0.001(2)
C11 0.018(2) 0.017(3) 0.0183(19) 0.0005(18) 0.0007(16) 0.0041(19)
C12 0.026(2) 0.019(3) 0.0160(19) 0.0013(19) 0.0091(18) -0.003(2)
C13 0.027(2) 0.021(3) 0.021(2) -0.0051(19) 0.0088(18) -0.006(2)
C14 0.0193(19) 0.022(3) 0.0158(17) 0.001(2) 0.0063(14) 0.002(2)
C15 0.029(2) 0.019(3) 0.0148(19) 0.0027(19) 0.0081(18) -0.002(2)
C16 0.025(2) 0.015(3) 0.018(2) -0.0003(18) 0.0075(18) -0.002(2)
C17 0.031(2) 0.023(3) 0.0149(18) -0.0037(18) 0.0062(16) -0.005(2)
C18 0.026(2) 0.027(3) 0.0161(18) -0.0020(18) 0.0060(17) -0.006(2)
C19 0.0197(19) 0.017(3) 0.0138(17) 0.0001(18) 0.0048(14) 0.0000(19)
C20 0.023(2) 0.020(3) 0.0181(19) -0.0049(18) 0.0058(17) -0.004(2)
C21 0.023(2) 0.020(3) 0.0167(19) 0.0006(19) 0.0057(17) -0.003(2)
C22 0.029(2) 0.020(3) 0.0153(19) -0.0013(19) 0.0067(17) -0.005(2)
C23 0.034(3) 0.023(3) 0.017(2) 0.001(2) 0.0108(19) -0.006(2)
N1 0.0241(18) 0.009(2) 0.0148(14) 0.0020(13) 0.0077(13) 0.0029(15)
N2 0.0202(18) 0.021(2) 0.0245(18) -0.0023(17) 0.0061(15) -0.0058(17)
N3 0.0183(15) 0.019(2) 0.0139(13) 0.001(2) 0.0069(11) 0.002(2)
N4 0.0207(15) 0.018(2) 0.0148(13) 0.001(2) 0.0055(11) 0.002(2)
N5 0.0239(18) 0.032(3) 0.0261(17) 0.004(2) 0.0058(14) -0.005(3)
O1 0.0153(15) 0.0141(17) 0.0208(13) -0.0004(13) 0.0039(11) -0.0007(13)
O2 0.0202(15) 0.0112(17) 0.0182(14) -0.0012(12) 0.0067(11) 0.0011(13)
O3 0.0172(15) 0.0259(19) 0.0211(14) 0.0090(14) 0.0037(12) -0.0035(14)
O4 0.062(3) 0.017(2) 0.040(2) -0.0021(16) -0.0009(18) 0.0019(19)
O5 0.042(2) 0.041(2) 0.0283(17) 0.0137(17) 0.0059(15) -0.0017(19)
O6 0.049(2) 0.042(2) 0.0253(17) -0.0101(17) 0.0018(16) -0.0041(19)
O7 0.0210(16) 0.031(2) 0.0304(16) 0.0041(15) 0.0068(13) -0.0045(15)
Zn1 0.0167(2) 0.0133(3) 0.01023(19) 0.0007(2) 0.00479(14) 0.0005(2)

loop_
_atom_type_symbol
_atom_type_description
_atom_type_scat_dispersion_real
_atom_type_scat_dispersion_imag
_atom_type_scat_source
C C 0.0033 0.0016 'International Tables Vol C Tables 4.2.6.8 and 6.1.1.4'
H H 0.0000 0.0000 'International Tables Vol C Tables 4.2.6.8 and 6.1.1.4'
N N 0.0061 0.0033 'International Tables Vol C Tables 4.2.6.8 and 6.1.1.4'
O O 0.0106 0.0060 'International Tables Vol C Tables 4.2.6.8 and 6.1.1.4'
Zn Zn 0.2839 1.4301 'International Tables Vol C Tables 4.2.6.8 and 6.1.1.4'

loop_
_geom_angle_atom_site_label_1
_geom_angle_atom_site_label_2
_geom_angle_atom_site_label_3
_geom_angle
_geom_angle_site_symmetry_1
_geom_angle_site_symmetry_3
O2 C1 O1 124.6(4) . .
O2 C1 C2 116.1(3) . .
O1 C1 C2 119.2(4) . .
N1 C2 C1 109.6(3) . .
N1 C2 C3 112.2(3) . .
C1 C2 C3 108.3(3) . .
N1 C2 H2 108.9 . .
C1 C2 H2 108.9 . .
C3 C2 H2 108.9 . .
C4 C3 C2 114.6(3) . .
C4 C3 H3A 108.6 . .
C2 C3 H3A 108.6 . .
C4 C3 H3B 108.6 . .
C2 C3 H3B 108.6 . .
H3A C3 H3B 107.6 . .
C5 C4 C11 105.8(4) . .
C5 C4 C3 128.5(3) . .
C11 C4 C3 125.6(4) . .
C4 C5 N2 110.5(3) . .
C4 C5 H5 124.8 . .
N2 C5 H5 124.8 . .
N2 C6 C7 129.8(4) . .
N2 C6 C11 107.4(4) . .
C7 C6 C11 122.8(4) . .
C8 C7 C6 116.8(5) . .
C8 C7 H7 121.6 . .
C6 C7 H7 121.6 . .
C7 C8 C9 121.8(4) . .
C7 C8 H8 119.1 . .
C9 C8 H8 119.1 . .
C10 C9 C8 121.4(4) . .
C10 C9 H9 119.3 . .
C8 C9 H9 119.3 . .
C9 C10 C11 118.7(4) . .
C9 C10 H10 120.7 . .
C11 C10 H10 120.7 . .
C6 C11 C10 118.6(4) . .
C6 C11 C4 107.5(3) . .
C10 C11 C4 133.9(4) . .
N3 C12 C13 123.6(4) . .
N3 C12 H12 118.2 . .
C13 C12 H12 118.2 . .
C12 C13 C14 119.6(4) . .
C12 C13 H13 120.2 . .
C14 C13 H13 120.2 . .
C13 C14 C15 117.3(3) . .
C13 C14 C17 119.3(4) . .
C15 C14 C17 123.4(4) . .
C16 C15 C14 119.5(4) . .
C16 C15 H15 120.3 . .
C14 C15 H15 120.3 . .
N3 C16 C15 123.0(4) . .
N3 C16 H16 118.5 . .
C15 C16 H16 118.5 . .
C18 C17 C14 126.0(4) . .
C18 C17 H17 117.0 . .
C14 C17 H17 117.0 . .
C17 C18 C19 125.4(4) . .
C17 C18 H18 117.3 . .
C19 C18 H18 117.3 . .
C20 C19 C23 116.8(3) . .
C20 C19 C18 120.0(4) . .
C23 C19 C18 123.2(4) . .
C21 C20 C19 120.5(4) . .
C21 C20 H20 119.8 . .
C19 C20 H20 119.8 . .
N4 C21 C20 122.9(4) . .
N4 C21 H21 118.6 . .
C20 C21 H21 118.6 . .
N4 C22 C23 123.7(4) . .
N4 C22 H22 118.2 . .
C23 C22 H22 118.2 . .
C22 C23 C19 119.4(4) . .
C22 C23 H23 120.3 . .
C19 C23 H23 120.3 . .
C2 N1 Zn1 111.6(2) . .
C2 N1 H1A 109.3 . .
Zn1 N1 H1A 109.3 . .
C2 N1 H1B 109.3 . .
Zn1 N1 H1B 109.3 . .
H1A N1 H1B 108.0 . .
C5 N2 C6 108.9(4) . .
C5 N2 H2A 125.6 . .
C6 N2 H2A 125.6 . .
C12 N3 C16 117.1(3) . .
C12 N3 Zn1 120.8(3) . .
C16 N3 Zn1 122.0(3) . .
C21 N4 C22 116.8(3) . .
C21 N4 Zn1 121.2(3) . 1_556
C22 N4 Zn1 121.7(3) . 1_556
O5 N5 O6 120.0(5) . .
O5 N5 O4 120.4(4) . .
O6 N5 O4 119.6(4) . .
C1 O1 Zn1 116.1(3) . .
C1 O2 Zn1 129.3(2) . 2_545
Zn1 O3 H3C 129.1 . .
Zn1 O3 H3D 131.5 . .
H3C O3 H3D 99.2 . .
H7A O7 H7B 109.7 . .
O2 Zn1 O3 92.66(12) 2 .
O2 Zn1 N4 87.09(16) 2 1_554
O3 Zn1 N4 86.99(11) . 1_554
O2 Zn1 N3 89.65(15) 2 .
O3 Zn1 N3 86.92(12) . .
N4 Zn1 N3 172.95(11) 1_554 .
O2 Zn1 N1 101.78(12) 2 .
O3 Zn1 N1 165.55(12) . .
N4 Zn1 N1 94.03(11) 1_554 .
N3 Zn1 N1 92.76(11) . .
O2 Zn1 O1 176.50(10) 2 .
O3 Zn1 O1 87.98(11) . .
N4 Zn1 O1 89.51(15) 1_554 .
N3 Zn1 O1 93.82(16) . .
N1 Zn1 O1 77.62(11) . .

loop_
_geom_bond_atom_site_label_1
_geom_bond_atom_site_label_2
_geom_bond_distance
_geom_bond_site_symmetry_2
C1 O2 1.261(5) .
C1 O1 1.261(5) .
C1 C2 1.527(6) .
C2 N1 1.480(5) .
C2 C3 1.540(5) .
C2 H2 1.0000 .
C3 C4 1.492(6) .
C3 H3A 0.9900 .
C3 H3B 0.9900 .
C4 C5 1.366(6) .
C4 C11 1.447(5) .
C5 N2 1.371(6) .
C5 H5 0.9500 .
C6 N2 1.381(5) .
C6 C7 1.399(6) .
C6 C11 1.401(6) .
C7 C8 1.382(7) .
C7 H7 0.9500 .
C8 C9 1.385(7) .
C8 H8 0.9500 .
C9 C10 1.382(6) .
C9 H9 0.9500 .
C10 C11 1.410(5) .
C10 H10 0.9500 .
C12 N3 1.334(7) .
C12 C13 1.381(5) .
C12 H12 0.9500 .
C13 C14 1.389(7) .
C13 H13 0.9500 .
C14 C15 1.400(7) .
C14 C17 1.464(5) .
C15 C16 1.379(5) .
C15 H15 0.9500 .
C16 N3 1.354(6) .
C16 H16 0.9500 .
C17 C18 1.327(6) .
C17 H17 0.9500 .
C18 C19 1.463(5) .
C18 H18 0.9500 .
C19 C20 1.382(6) .
C19 C23 1.407(7) .
C20 C21 1.381(5) .
C20 H20 0.9500 .
C21 N4 1.345(6) .
C21 H21 0.9500 .
C22 N4 1.348(6) .
C22 C23 1.373(6) .
C22 H22 0.9500 .
C23 H23 0.9500 .
N1 Zn1 2.159(3) .
N1 H1A 0.9200 .
N1 H1B 0.9200 .
N2 H2A 0.8800 .
N3 Zn1 2.156(3) .
N4 Zn1 2.155(3) 1_556
N5 O5 1.236(5) .
N5 O6 1.253(5) .
N5 O4 1.258(6) .
O1 Zn1 2.162(3) .
O2 Zn1 2.116(3) 2_545
O3 Zn1 2.148(3) .
O3 H3C 0.8969 .
O3 H3D 0.9804 .
O7 H7A 0.8927 .
O7 H7B 0.8562 .
Zn1 O2 2.116(3) 2
Zn1 N4 2.155(3) 1_554
